data_7028839
loop_
_publ_author_name
'Chakraborty, Sourav'
'Dutta, Ranjan'
'Arunachalam, M.'
'Ghosh, Pradyut'

_publ_section_title
;
 Encapsulation of [X2(H2O)4]2- (X = F/Cl) clusters by pyridyl terminated
 tripodal amide receptor in aqueous medium: single crystal X-ray
 structural evidence.
;
_journal_issue 5
_journal_name_full 'Dalton transactions (Cambridge, England : 2003)'
_journal_page_first 2061
_journal_page_last 2068
_journal_paper_doi 10.1039/c3dt52694a
_journal_volume 43
_journal_year 2014
_chemical_formula_sum 'C46 H69 F N7 O8'
_chemical_formula_weight 867.08
_chemical_name_systematic
;
?
;
_space_group_IT_number 2
_symmetry_cell_setting triclinic
_symmetry_space_group_name_Hall '-P 1'
_symmetry_space_group_name_H-M 'P -1'
_atom_sites_solution_hydrogens geom
_atom_sites_solution_primary direct
_atom_sites_solution_secondary difmap
_audit_creation_method SHELXL-97
_cell_angle_alpha 110.208(5)
_cell_angle_beta 95.567(6)
_cell_angle_gamma 98.637(5)
_cell_formula_units_Z 2
_cell_length_a 12.254(3)
_cell_length_b 12.594(3)
_cell_length_c 17.033(4)
_cell_measurement_temperature 120(2)
_cell_volume 2407.3(10)
_computing_cell_refinement 'Bruker SMART'
_computing_data_collection 'Bruker SMART'
_computing_data_reduction 'Bruker SMART'
_computing_molecular_graphics 'Mercury 3.2'
_computing_publication_material 'Ortep 3V.2'
_computing_structure_refinement 'SHELXL-97 (Sheldrick, 2008)'
_computing_structure_solution 'SHELXS-97 (Sheldrick, 2008)'
_diffrn_ambient_temperature 120(2)
_diffrn_measured_fraction_theta_full 0.982
_diffrn_measured_fraction_theta_max 0.982
_diffrn_radiation_monochromator graphite
_diffrn_radiation_source 'fine-focus sealed tube'
_diffrn_radiation_type MoK\a
_diffrn_radiation_wavelength 0.71073
_diffrn_reflns_av_R_equivalents 0.0472
_diffrn_reflns_av_sigmaI/netI 0.0545
_diffrn_reflns_limit_h_max 12
_diffrn_reflns_limit_h_min -12
_diffrn_reflns_limit_k_max 12
_diffrn_reflns_limit_k_min -12
_diffrn_reflns_limit_l_max 17
_diffrn_reflns_limit_l_min -17
_diffrn_reflns_number 15145
_diffrn_reflns_theta_full 21.09
_diffrn_reflns_theta_max 21.09
_diffrn_reflns_theta_min 1.70
_exptl_absorpt_coefficient_mu 0.085
_exptl_absorpt_correction_T_max 0.9791
_exptl_absorpt_correction_T_min 0.9669
_exptl_absorpt_correction_type multi-scan
_exptl_absorpt_process_details sadabs
_exptl_crystal_density_diffrn 1.196
_exptl_crystal_density_method 'not measured'
_exptl_crystal_F_000 934
_exptl_crystal_size_max 0.40
_exptl_crystal_size_mid 0.30
_exptl_crystal_size_min 0.25
_refine_diff_density_max 0.722
_refine_diff_density_min -0.625
_refine_diff_density_rms 0.104
_refine_ls_extinction_method none
_refine_ls_goodness_of_fit_ref 1.093
_refine_ls_hydrogen_treatment mixed
_refine_ls_matrix_type full
_refine_ls_number_parameters 587
_refine_ls_number_reflns 5151
_refine_ls_number_restraints 3
_refine_ls_restrained_S_all 1.093
_refine_ls_R_factor_all 0.1005
_refine_ls_R_factor_gt 0.0861
_refine_ls_shift/su_max 0.000
_refine_ls_shift/su_mean 0.000
_refine_ls_structure_factor_coef Fsqd
_refine_ls_weighting_details 'calc w=1/[\s^2^(Fo^2^)+(0.1983P)^2^+5.2944P] where P=(Fo^2^+2Fc^2^)/3'
_refine_ls_weighting_scheme calc
_refine_ls_wR_factor_gt 0.2835
_refine_ls_wR_factor_ref 0.3015
_reflns_number_gt 4101
_reflns_number_total 5151
_reflns_threshold_expression >2sigma(I)
_cod_data_source_file c3dt52694a.txt
_cod_data_source_block Complex-1
_cod_depositor_comments
;
The following automatic conversions were performed:

'_symmetry_cell_setting' value 'Triclinic' changed to 'triclinic'
according to
/usr/data/users/saulius/automatic-downloads/current/RSC/lib/dictionaries/cif_core.dic
dictionary named 'cif_core.dic' version 2.4.2 from
2011-04-26.

'_exptl_absorpt_correction_type' value 'MULTI-SCAN'
changed to 'multi-scan' according to
/usr/data/users/saulius/automatic-downloads/current/RSC/lib/dictionaries/cif_core.dic
dictionary named 'cif_core.dic' version 2.4.2 from 2011-04-26.

Automatic conversion script
Id: cif_fix_values 2281 2013-09-26 08:29:07Z andrius 
;
_cod_original_cell_volume 2407.3(9)
_cod_original_sg_symbol_H-M P-1
_cod_database_code 7028839

loop_
_symmetry_equiv_pos_as_xyz
'x, y, z'
'-x, -y, -z'

loop_
_atom_site_label
_atom_site_type_symbol
_atom_site_fract_x
_atom_site_fract_y
_atom_site_fract_z
_atom_site_U_iso_or_equiv
_atom_site_adp_type
_atom_site_occupancy
_atom_site_symmetry_multiplicity
_atom_site_calc_flag
_atom_site_refinement_flags
C1 C 0.6437(4) 0.4855(4) 0.0879(3) 0.0200(13) Uani 1 1 d .
C2 C 0.6245(4) 0.3742(5) 0.0921(3) 0.0218(13) Uani 1 1 d .
C3 C 0.6008(4) 0.2779(5) 0.0174(3) 0.0223(14) Uani 1 1 d .
C4 C 0.5979(4) 0.2891(4) -0.0618(3) 0.0212(13) Uani 1 1 d .
C5 C 0.6147(4) 0.4004(5) -0.0656(3) 0.0201(13) Uani 1 1 d .
C6 C 0.6399(4) 0.4991(5) 0.0097(3) 0.0223(14) Uani 1 1 d .
C7 C 0.6691(4) 0.5901(5) 0.1691(4) 0.0260(14) Uani 1 1 d .
H7A H 0.6435 0.6541 0.1588 0.031 Uiso 1 1 calc R
H7B H 0.6292 0.5735 0.2112 0.031 Uiso 1 1 calc R
C8 C 0.8269(5) 0.6621(5) 0.2846(4) 0.0242(14) Uani 1 1 d .
C9 C 0.9530(4) 0.6967(5) 0.3123(4) 0.0263(14) Uani 1 1 d .
C10 C 1.0272(5) 0.7200(5) 0.2615(4) 0.0287(14) Uani 1 1 d .
H10 H 1.0017 0.7129 0.2064 0.034 Uiso 1 1 calc R
C11 C 1.1408(5) 0.7544(5) 0.2942(4) 0.0338(16) Uani 1 1 d .
H11 H 1.1899 0.7688 0.2591 0.041 Uiso 1 1 calc R
C12 C 1.1102(5) 0.7442(6) 0.4202(4) 0.0422(17) Uani 1 1 d .
H12 H 1.1382 0.7511 0.4748 0.051 Uiso 1 1 calc R
C13 C 0.9955(5) 0.7102(5) 0.3942(4) 0.0361(16) Uani 1 1 d .
H13 H 0.9484 0.6969 0.4309 0.043 Uiso 1 1 calc R
C14 C 0.6089(4) 0.4175(5) -0.1493(4) 0.0269(14) Uani 1 1 d .
H14A H 0.5697 0.3467 -0.1943 0.032 Uiso 1 1 calc R
H14B H 0.5671 0.4776 -0.1478 0.032 Uiso 1 1 calc R
C15 C 0.7360(5) 0.5008(5) -0.2231(4) 0.0271(14) Uani 1 1 d .
C16 C 0.8555(5) 0.5429(5) -0.2298(4) 0.0273(15) Uani 1 1 d .
C17 C 0.9442(5) 0.5712(5) -0.1651(4) 0.0304(15) Uani 1 1 d .
H17 H 0.9325 0.5642 -0.1139 0.037 Uiso 1 1 calc R
C18 C 1.0498(5) 0.6099(5) -0.1770(4) 0.0345(16) Uani 1 1 d .
H18 H 1.1081 0.6285 -0.1324 0.041 Uiso 1 1 calc R
C19 C 0.9878(6) 0.5946(7) -0.3097(5) 0.059(2) Uani 1 1 d .
H19 H 1.0018 0.6021 -0.3604 0.071 Uiso 1 1 calc R
C20 C 0.8795(6) 0.5556(6) -0.3038(4) 0.0461(18) Uani 1 1 d .
H20 H 0.8227 0.5379 -0.3494 0.055 Uiso 1 1 calc R
C21 C 0.5766(5) 0.1593(5) 0.0223(4) 0.0273(14) Uani 1 1 d .
H21A H 0.5295 0.1602 0.0650 0.033 Uiso 1 1 calc R
H21B H 0.5364 0.1042 -0.0318 0.033 Uiso 1 1 calc R
C22 C 0.6918(5) 0.0739(5) 0.1015(4) 0.0261(14) Uani 1 1 d .
C23 C 0.7999(5) 0.0340(5) 0.1139(4) 0.0290(15) Uani 1 1 d .
C24 C 0.8997(5) 0.0796(6) 0.0965(4) 0.0403(17) Uani 1 1 d .
H24 H 0.9051 0.1411 0.0778 0.048 Uiso 1 1 calc R
C25 C 0.9922(6) 0.0317(6) 0.1074(5) 0.0492(19) Uani 1 1 d .
H25 H 1.0595 0.0642 0.0964 0.059 Uiso 1 1 calc R
C26 C 0.8936(7) -0.0994(7) 0.1492(5) 0.058(2) Uani 1 1 d .
H26 H 0.8898 -0.1620 0.1666 0.070 Uiso 1 1 calc R
C27 C 0.7976(6) -0.0562(5) 0.1424(4) 0.0426(18) Uani 1 1 d .
H27 H 0.7323 -0.0875 0.1567 0.051 Uiso 1 1 calc R
C28 C 0.6295(5) 0.3637(5) 0.1781(4) 0.0314(15) Uani 1 1 d .
H28A H 0.5637 0.3833 0.2013 0.047 Uiso 1 1 calc R
H28B H 0.6946 0.4152 0.2153 0.047 Uiso 1 1 calc R
H28C H 0.6333 0.2858 0.1723 0.047 Uiso 1 1 calc R
C29 C 0.5783(5) 0.1839(5) -0.1420(4) 0.0331(15) Uani 1 1 d .
H29A H 0.5002 0.1494 -0.1563 0.050 Uiso 1 1 calc R
H29B H 0.6206 0.1293 -0.1337 0.050 Uiso 1 1 calc R
H29C H 0.6017 0.2060 -0.1873 0.050 Uiso 1 1 calc R
C30 C 0.6651(5) 0.6169(4) 0.0048(4) 0.0262(14) Uani 1 1 d .
H30A H 0.7004 0.6126 -0.0439 0.039 Uiso 1 1 calc R
H30B H 0.7143 0.6690 0.0551 0.039 Uiso 1 1 calc R
H30C H 0.5968 0.6444 -0.0001 0.039 Uiso 1 1 calc R
N1 N 0.7901(4) 0.6231(4) 0.2018(3) 0.0230(11) Uani 1 1 d .
H1 H 0.8372 0.6170 0.1669 0.028 Uiso 1 1 calc R
N2 N 1.1831(4) 0.7677(4) 0.3724(4) 0.0385(14) Uani 1 1 d .
N3 N 0.7206(4) 0.4496(4) -0.1672(3) 0.0261(12) Uani 1 1 d .
H3 H 0.7772 0.4353 -0.1414 0.031 Uiso 1 1 calc R
N4 N 1.0744(5) 0.6225(5) -0.2480(4) 0.0490(15) Uani 1 1 d .
N5 N 0.6811(4) 0.1230(4) 0.0438(3) 0.0268(12) Uani 1 1 d .
H5 H 0.7367 0.1337 0.0184 0.032 Uiso 1 1 calc R
N6 N 0.9917(5) -0.0570(5) 0.1325(4) 0.0494(15) Uani 1 1 d .
O10 O 0.7659(3) 0.6694(4) 0.3387(3) 0.0363(11) Uani 1 1 d .
O11 O 0.6572(3) 0.5149(3) -0.2678(2) 0.0323(10) Uani 1 1 d .
O12 O 0.6168(3) 0.0575(3) 0.1424(3) 0.0332(10) Uani 1 1 d .
C31 C 0.4300(5) 0.1201(5) 0.2772(3) 0.0304(15) Uani 1 1 d .
H31A H 0.3868 0.0435 0.2650 0.036 Uiso 1 1 calc R
H31B H 0.4955 0.1109 0.2496 0.036 Uiso 1 1 calc R
C32 C 0.3601(5) 0.1844(5) 0.2382(4) 0.0306(15) Uani 1 1 d .
H32A H 0.2962 0.1979 0.2671 0.037 Uiso 1 1 calc R
H32B H 0.4044 0.2587 0.2455 0.037 Uiso 1 1 calc R
C33 C 0.3199(5) 0.1171(5) 0.1455(4) 0.0304(15) Uani 1 1 d .
H33A H 0.2614 0.0520 0.1387 0.036 Uiso 1 1 calc R
H33B H 0.3812 0.0873 0.1192 0.036 Uiso 1 1 calc R
C34 C 0.2752(7) 0.1913(6) 0.1019(4) 0.0506(19) Uani 1 1 d .
H34A H 0.2146 0.2210 0.1281 0.076 Uiso 1 1 calc R
H34B H 0.2489 0.1458 0.0431 0.076 Uiso 1 1 calc R
H34C H 0.3337 0.2543 0.1069 0.076 Uiso 1 1 calc R
C35 C 0.5481(6) 0.2913(5) 0.3890(4) 0.0392(16) Uani 1 1 d .
H35A H 0.6060 0.2761 0.3540 0.047 Uiso 1 1 calc R
H35B H 0.5062 0.3405 0.3709 0.047 Uiso 1 1 calc R
C36 C 0.6031(6) 0.3563(6) 0.4785(4) 0.0440(17) Uani 1 1 d .
H36A H 0.6545 0.3137 0.4954 0.053 Uiso 1 1 calc R
H36B H 0.5472 0.3657 0.5156 0.053 Uiso 1 1 calc R
C37 C 0.6672(7) 0.4755(6) 0.4866(5) 0.063(2) Uani 1 1 d .
H37A H 0.6184 0.5097 0.4582 0.075 Uiso 1 1 calc R
H37B H 0.6835 0.5245 0.5461 0.075 Uiso 1 1 calc R
C38 C 0.7753(7) 0.4760(8) 0.4509(5) 0.075(3) Uani 1 1 d .
H38A H 0.8228 0.4380 0.4757 0.112 Uiso 1 1 calc R
H38B H 0.8124 0.5542 0.4637 0.112 Uiso 1 1 calc R
H38C H 0.7596 0.4360 0.3905 0.112 Uiso 1 1 calc R
C39 C 0.5289(6) 0.0963(5) 0.4024(4) 0.0412(17) Uani 1 1 d .
H39A H 0.5491 0.1314 0.4636 0.049 Uiso 1 1 calc R
H39B H 0.4769 0.0242 0.3895 0.049 Uiso 1 1 calc R
C40 C 0.6333(6) 0.0693(6) 0.3650(4) 0.0497(19) Uani 1 1 d .
H40A H 0.6851 0.1407 0.3751 0.060 Uiso 1 1 calc R
H40B H 0.6137 0.0284 0.3043 0.060 Uiso 1 1 calc R
C41 C 0.6895(6) -0.0048(6) 0.4051(5) 0.0475(18) Uani 1 1 d .
H41A H 0.7123 0.0382 0.4654 0.057 Uiso 1 1 calc R
H41B H 0.6357 -0.0736 0.3980 0.057 Uiso 1 1 calc R
C42 C 0.7896(8) -0.0396(8) 0.3666(5) 0.074(3) Uani 1 1 d .
H42A H 0.7661 -0.0906 0.3086 0.111 Uiso 1 1 calc R
H42B H 0.8267 -0.0783 0.3976 0.111 Uiso 1 1 calc R
H42C H 0.8401 0.0279 0.3688 0.111 Uiso 1 1 calc R
C43 C 0.3708(5) 0.1972(5) 0.4179(4) 0.0378(16) Uani 1 1 d .
H43A H 0.3424 0.2598 0.4075 0.045 Uiso 1 1 calc R
H43B H 0.3978 0.2231 0.4782 0.045 Uiso 1 1 calc R
C44 C 0.2742(6) 0.0961(6) 0.3952(4) 0.0451(18) Uani 1 1 d .
H44A H 0.2979 0.0366 0.4129 0.054 Uiso 1 1 calc R
H44B H 0.2505 0.0637 0.3343 0.054 Uiso 1 1 calc R
C45 C 0.1769(7) 0.1360(7) 0.4392(5) 0.060(2) Uiso 1 1 d .
C46 C 0.0846(12) 0.0495(13) 0.4211(9) 0.055(4) Uiso 0.51 1 d P
C46A C 0.1017(13) 0.1832(13) 0.3853(10) 0.056(4) Uiso 0.49 1 d P
N7 N 0.4686(4) 0.1760(4) 0.3717(3) 0.0325(13) Uani 1 1 d .
O2 O 0.8399(4) 0.1851(4) 0.9455(3) 0.0444(12) Uani 1 1 d D
O3 O 0.2229(16) 0.7665(16) 0.6973(11) 0.270(8) Uiso 1 1 d .
O4 O 0.4611(4) 0.3518(4) 0.6360(3) 0.0423(12) Uani 1 1 d D
O5 O 0.9114(4) 0.5769(4) 0.0652(3) 0.0361(11) Uani 1 1 d .
O6 O 0.4186(5) 0.8297(5) 0.3734(3) 0.0501(14) Uani 1 1 d .
F1 F 0.8706(2) 0.3848(3) 0.9234(2) 0.0315(9) Uani 1 1 d .
H2A H 0.845(7) 0.253(3) 0.942(5) 0.07(2) Uiso 1 1 d D
H2B H 0.891(4) 0.156(6) 0.920(4) 0.05(2) Uiso 1 1 d D
H4A H 0.396(7) 0.353(6) 0.651(4) 0.05(2) Uiso 1 1 d .
H4B H 0.505(6) 0.406(5) 0.676(4) 0.08(3) Uiso 1 1 d D
H5A H 0.884(7) 0.502(8) 0.015(6) 0.08(3) Uiso 1 1 d .
H5B H 0.988(7) 0.606(6) 0.066(4) 0.06(2) Uiso 1 1 d .
H6A H 0.449(7) 0.776(7) 0.372(5) 0.06(3) Uiso 1 1 d .
H6B H 0.346(7) 0.801(6) 0.379(4) 0.06(2) Uiso 1 1 d .

loop_
_atom_site_aniso_label
_atom_site_aniso_U_11
_atom_site_aniso_U_22
_atom_site_aniso_U_33
_atom_site_aniso_U_23
_atom_site_aniso_U_13
_atom_site_aniso_U_12
C1 0.007(3) 0.020(3) 0.036(3) 0.012(3) 0.006(2) 0.006(2)
C2 0.008(3) 0.031(4) 0.032(3) 0.016(3) 0.006(2) 0.007(2)
C3 0.009(3) 0.026(3) 0.037(4) 0.015(3) 0.008(2) 0.009(2)
C4 0.010(3) 0.019(3) 0.037(4) 0.012(3) 0.004(2) 0.006(2)
C5 0.009(3) 0.025(3) 0.033(3) 0.015(3) 0.006(2) 0.010(2)
C6 0.006(3) 0.029(3) 0.035(4) 0.014(3) 0.004(2) 0.007(2)
C7 0.012(3) 0.029(3) 0.037(3) 0.011(3) 0.006(2) 0.007(2)
C8 0.022(3) 0.019(3) 0.036(4) 0.012(3) 0.010(3) 0.010(3)
C9 0.017(3) 0.023(3) 0.034(4) 0.004(3) 0.003(3) 0.005(2)
C10 0.021(4) 0.023(3) 0.038(3) 0.006(3) 0.000(3) 0.006(3)
C11 0.028(4) 0.028(3) 0.043(4) 0.008(3) 0.009(3) 0.004(3)
C12 0.029(4) 0.047(4) 0.050(4) 0.021(3) -0.002(3) 0.002(3)
C13 0.022(4) 0.040(4) 0.046(4) 0.017(3) 0.007(3) 0.001(3)
C14 0.016(3) 0.034(3) 0.038(4) 0.020(3) 0.008(3) 0.008(3)
C15 0.028(4) 0.023(3) 0.031(3) 0.011(3) 0.004(3) 0.007(3)
C16 0.027(4) 0.019(3) 0.041(4) 0.015(3) 0.013(3) 0.006(3)
C17 0.027(4) 0.028(3) 0.041(4) 0.019(3) 0.006(3) 0.004(3)
C18 0.029(4) 0.025(3) 0.050(4) 0.016(3) 0.007(3) 0.003(3)
C19 0.039(5) 0.094(6) 0.051(5) 0.037(4) 0.015(4) -0.001(4)
C20 0.033(4) 0.065(5) 0.047(4) 0.031(4) 0.009(3) 0.004(3)
C21 0.021(3) 0.025(3) 0.045(4) 0.021(3) 0.007(3) 0.008(3)
C22 0.023(3) 0.018(3) 0.038(4) 0.011(3) 0.005(3) 0.004(3)
C23 0.032(4) 0.020(3) 0.038(4) 0.011(3) 0.007(3) 0.013(3)
C24 0.027(4) 0.037(4) 0.070(5) 0.032(4) 0.009(3) 0.014(3)
C25 0.030(4) 0.053(5) 0.077(5) 0.035(4) 0.014(3) 0.014(3)
C26 0.059(5) 0.055(5) 0.095(6) 0.058(5) 0.022(4) 0.033(4)
C27 0.044(4) 0.038(4) 0.071(5) 0.041(4) 0.019(3) 0.023(3)
C28 0.028(3) 0.032(4) 0.041(4) 0.019(3) 0.006(3) 0.011(3)
C29 0.030(4) 0.034(4) 0.040(4) 0.016(3) 0.009(3) 0.009(3)
C30 0.025(3) 0.017(3) 0.044(4) 0.016(3) 0.008(3) 0.012(2)
N1 0.016(3) 0.023(3) 0.032(3) 0.010(2) 0.007(2) 0.005(2)
N2 0.026(3) 0.032(3) 0.053(4) 0.013(3) 0.002(3) 0.005(2)
N3 0.018(3) 0.030(3) 0.037(3) 0.018(2) 0.006(2) 0.008(2)
N4 0.039(4) 0.051(4) 0.061(4) 0.025(3) 0.012(3) 0.005(3)
N5 0.020(3) 0.026(3) 0.044(3) 0.022(2) 0.011(2) 0.009(2)
N6 0.044(4) 0.052(4) 0.074(4) 0.040(3) 0.017(3) 0.028(3)
O10 0.026(2) 0.043(3) 0.038(3) 0.012(2) 0.008(2) 0.0050(19)
O11 0.028(2) 0.035(2) 0.043(2) 0.025(2) 0.006(2) 0.0047(19)
O12 0.028(2) 0.036(2) 0.046(3) 0.024(2) 0.011(2) 0.0113(19)
C31 0.032(4) 0.027(3) 0.032(4) 0.009(3) 0.008(3) 0.007(3)
C32 0.035(4) 0.024(3) 0.042(4) 0.020(3) 0.011(3) 0.010(3)
C33 0.027(3) 0.027(3) 0.038(4) 0.013(3) 0.008(3) 0.004(3)
C34 0.070(5) 0.035(4) 0.044(4) 0.018(3) -0.007(4) 0.006(4)
C35 0.044(4) 0.029(4) 0.046(4) 0.013(3) 0.006(3) 0.011(3)
C36 0.037(4) 0.043(4) 0.050(4) 0.016(3) 0.004(3) 0.007(3)
C37 0.070(6) 0.027(4) 0.077(5) 0.017(4) -0.032(5) 0.000(4)
C38 0.064(6) 0.074(6) 0.075(6) 0.036(5) -0.007(5) -0.027(5)
C39 0.050(4) 0.029(4) 0.044(4) 0.016(3) -0.006(3) 0.007(3)
C40 0.062(5) 0.045(4) 0.045(4) 0.013(3) 0.004(4) 0.030(4)
C41 0.049(5) 0.032(4) 0.061(5) 0.023(3) -0.006(4) 0.003(3)
C42 0.097(7) 0.082(6) 0.068(5) 0.036(5) 0.019(5) 0.063(6)
C43 0.045(4) 0.037(4) 0.036(4) 0.016(3) 0.009(3) 0.014(3)
C44 0.050(4) 0.049(4) 0.049(4) 0.028(3) 0.021(3) 0.016(4)
N7 0.039(3) 0.021(3) 0.036(3) 0.010(2) 0.002(2) 0.008(2)
O2 0.038(3) 0.035(3) 0.083(4) 0.038(3) 0.032(3) 0.021(2)
O4 0.027(3) 0.054(3) 0.042(3) 0.010(2) 0.010(2) 0.009(2)
O5 0.019(3) 0.046(3) 0.043(3) 0.014(2) 0.0081(19) 0.007(2)
O6 0.027(3) 0.041(3) 0.084(4) 0.025(3) 0.011(2) 0.003(3)
F1 0.0214(18) 0.0322(19) 0.049(2) 0.0222(16) 0.0083(15) 0.0100(14)

loop_
_atom_type_symbol
_atom_type_description
_atom_type_scat_dispersion_real
_atom_type_scat_dispersion_imag
_atom_type_scat_source
C C 0.0033 0.0016 'International Tables Vol C Tables 4.2.6.8 and 6.1.1.4'
H H 0.0000 0.0000 'International Tables Vol C Tables 4.2.6.8 and 6.1.1.4'
N N 0.0061 0.0033 'International Tables Vol C Tables 4.2.6.8 and 6.1.1.4'
O O 0.0106 0.0060 'International Tables Vol C Tables 4.2.6.8 and 6.1.1.4'
F F 0.0171 0.0103 'International Tables Vol C Tables 4.2.6.8 and 6.1.1.4'

loop_
_geom_angle_atom_site_label_1
_geom_angle_atom_site_label_2
_geom_angle_atom_site_label_3
_geom_angle
C6 C1 C2 120.7(5)
C6 C1 C7 120.1(5)
C2 C1 C7 119.3(5)
C3 C2 C1 119.3(5)
C3 C2 C28 121.9(5)
C1 C2 C28 118.8(5)
C2 C3 C4 121.2(5)
C2 C3 C21 119.0(5)
C4 C3 C21 119.8(5)
C3 C4 C5 119.2(5)
C3 C4 C29 120.7(5)
C5 C4 C29 120.1(5)
C4 C5 C6 120.2(5)
C4 C5 C14 121.5(5)
C6 C5 C14 118.3(5)
C1 C6 C5 119.4(5)
C1 C6 C30 121.0(5)
C5 C6 C30 119.6(5)
N1 C7 C1 111.0(4)
O10 C8 N1 124.2(5)
O10 C8 C9 119.0(5)
N1 C8 C9 116.7(5)
C10 C9 C13 118.0(5)
C10 C9 C8 123.7(5)
C13 C9 C8 118.2(5)
C9 C10 C11 119.0(6)
N2 C11 C10 123.9(6)
N2 C12 C13 124.6(6)
C9 C13 C12 118.3(6)
N3 C14 C5 111.1(4)
O11 C15 N3 122.8(5)
O11 C15 C16 120.3(5)
N3 C15 C16 116.8(5)
C20 C16 C17 116.9(6)
C20 C16 C15 119.4(6)
C17 C16 C15 123.7(5)
C18 C17 C16 119.5(6)
N4 C18 C17 124.4(6)
N4 C19 C20 124.7(7)
C19 C20 C16 119.4(6)
N5 C21 C3 111.1(4)
O12 C22 N5 123.2(5)
O12 C22 C23 119.9(5)
N5 C22 C23 116.9(5)
C24 C23 C27 118.0(5)
C24 C23 C22 124.3(5)
C27 C23 C22 117.7(5)
C23 C24 C25 118.4(6)
N6 C25 C24 124.9(6)
N6 C26 C27 124.2(6)
C23 C27 C26 119.0(6)
C8 N1 C7 120.6(4)
C11 N2 C12 116.2(5)
C15 N3 C14 120.8(5)
C18 N4 C19 115.2(6)
C22 N5 C21 121.9(5)
C25 N6 C26 115.4(6)
N7 C31 C32 115.8(4)
C33 C32 C31 111.1(5)
C32 C33 C34 111.3(5)
C36 C35 N7 116.4(5)
C35 C36 C37 109.5(6)
C38 C37 C36 115.7(7)
C40 C39 N7 115.7(5)
C39 C40 C41 110.4(6)
C42 C41 C40 112.4(6)
N7 C43 C44 116.6(5)
C43 C44 C45 109.8(6)
C46 C45 C44 113.7(9)
C46 C45 C46A 84.2(9)
C44 C45 C46A 111.1(8)
C45 C46 C46A 51.8(7)
C45 C46A C46 44.0(7)
C43 N7 C31 110.8(4)
C43 N7 C39 108.4(5)
C31 N7 C39 109.5(4)
C43 N7 C35 109.9(4)
C31 N7 C35 107.7(4)
C39 N7 C35 110.6(5)

loop_
_geom_bond_atom_site_label_1
_geom_bond_atom_site_label_2
_geom_bond_distance
C1 C6 1.397(8)
C1 C2 1.414(8)
C1 C7 1.510(8)
C2 C3 1.389(8)
C2 C28 1.512(8)
C3 C4 1.401(8)
C3 C21 1.511(8)
C4 C5 1.412(8)
C4 C29 1.507(8)
C5 C6 1.412(8)
C5 C14 1.510(8)
C6 C30 1.502(8)
C7 N1 1.474(7)
C8 O10 1.230(7)
C8 N1 1.328(7)
C8 C9 1.522(8)
C9 C10 1.382(8)
C9 C13 1.383(9)
C10 C11 1.392(8)
C11 N2 1.326(8)
C12 N2 1.333(8)
C12 C13 1.386(9)
C14 N3 1.460(7)
C15 O11 1.244(7)
C15 N3 1.333(7)
C15 C16 1.511(8)
C16 C20 1.377(9)
C16 C17 1.379(8)
C17 C18 1.371(8)
C18 N4 1.330(8)
C19 N4 1.330(9)
C19 C20 1.370(10)
C21 N5 1.477(7)
C22 O12 1.239(7)
C22 N5 1.337(7)
C22 C23 1.506(8)
C23 C24 1.376(9)
C23 C27 1.378(8)
C24 C25 1.388(9)
C25 N6 1.325(9)
C26 N6 1.338(9)
C26 C27 1.379(10)
C31 N7 1.510(7)
C31 C32 1.517(8)
C32 C33 1.500(8)
C33 C34 1.510(9)
C35 C36 1.490(9)
C35 N7 1.539(8)
C36 C37 1.540(10)
C37 C38 1.511(12)
C39 C40 1.516(10)
C39 N7 1.528(8)
C40 C41 1.534(9)
C41 C42 1.499(11)
C43 N7 1.503(8)
C43 C44 1.513(9)
C44 C45 1.525(10)
C45 C46 1.376(16)
C45 C46A 1.556(18)
C46 C46A 1.97(2)
